data_4343925
loop_
_publ_author_name
'Taraba, J.'
'Zak, Z.'

_publ_section_title
;
 Novel cation [N (S O2 N Me3)2]+ and its synthesis and crystal structure.
 Dichloride of imido-bis(sulfuric) acid H N (S O2 Cl)2. Part 1. Crystal
 structures of K N (S O2 Cl)2.(1/2) C H3 C N, K N (S O2 Cl)2.(1/6)C H2
 Cl2, and [P Cl4] [N (S O2 Cl)2]
;
_journal_name_full 'Inorganic Chemistry'
_journal_page_first 3695
_journal_page_last 3700
_journal_volume 45
_journal_year 2006
_chemical_formula_sum 'C8 H24 N4 O10 S4'
_chemical_name_systematic '(N (S O2 N (C H3)3)2) (N (S O3 C H3)2)'
_space_group_IT_number 2
_symmetry_space_group_name_Hall '-P 1'
_symmetry_space_group_name_H-M 'P -1'
_cell_angle_alpha 87.26
_cell_angle_beta 89.96
_cell_angle_gamma 89.62
_cell_formula_units_Z 4
_cell_length_a 7.363
_cell_length_b 9.603
_cell_length_c 27.531
_cell_volume 1944.363
_citation_journal_id_ASTM INOCAJ
_cod_data_source_file Taraba_INOCAJ_2006_777.cif
_cod_data_source_block C8H24N4O10S4
_cod_database_code 4343925

loop_
_symmetry_equiv_pos_as_xyz
x,y,z
-x,-y,-z

loop_
_atom_site_label
_atom_site_type_symbol
_atom_site_fract_x
_atom_site_fract_y
_atom_site_fract_z
_atom_site_occupancy
_atom_site_U_iso_or_equiv
O18 O-2 0.506 0.6911 -0.1869 1 0.0
H6 H-1 0.3438 0.6651 0.0844 1 0.0
O7 O-2 0.668 0.9826 -0.0396 1 0.0
H39 H-1 0.3407 0.8022 -0.5825 1 0.0
H36 H-1 0.757 0.685 -0.6246 1 0.0
N5 N-3 0.8833 0.6744 -0.4178 1 0.0
O2 O-2 0.9538 0.6644 0.067 1 0.0
H34 H-1 0.5478 0.6849 -0.6353 1 0.0
H8 H-1 0.7533 0.8086 0.1264 1 0.0
C3 C+4 0.6388 0.8095 0.1098 1 0.0
H22 H-1 0.2369 0.4554 0.2101 1 0.0
O10 O-2 -0.0119 0.8122 0.1881 1 0.0
O16 O-2 0.5042 0.8089 -0.3139 1 0.0
C6 C+4 1.046 0.893 -0.0664 1 0.0
O4 O-2 0.5652 0.7495 -0.0553 1 0.0
O15 O-2 0.2309 0.6894 -0.3321 1 0.0
H25 H-1 1.0428 0.828 -0.3972 1 0.0
O5 O-2 0.0204 0.9198 0.2916 1 0.0
H4 H-1 0.4308 0.5966 0.0393 1 0.0
C16 C+4 0.3804 1.0464 -0.2332 1 0.0
H42 H-1 0.6357 1.0292 -0.6023 1 0.0
H10 H-1 0.8754 0.6258 -0.063 1 0.0
N6 N-3 0.7906 0.6953 -0.5116 1 0.0
H41 H-1 0.7406 0.9362 -0.6384 1 0.0
S4 S+6 0.6978 0.8391 -0.03872 1 0.0
H26 H-1 0.8376 0.8514 -0.3845 1 0.0
H13 H-1 0.9005 0.86 -0.1547 1 0.0
O14 O-2 0.9546 0.8323 -0.57 1 0.0
H9 H-1 0.5421 0.8181 0.1328 1 0.0
H40 H-1 0.5282 0.9474 -0.6408 1 0.0
H43 H-1 0.3391 0.4727 -0.2351 1 0.0
H18 H-1 1.1405 0.8819 -0.0899 1 0.0
S5 S+6 0.6979 0.6603 -0.46107 1 0.0
N8 N-3 0.2667 0.7501 -0.251 1 0.0
O11 O-2 0.665 0.5188 -0.4604 1 0.0
N1 N-3 0.6176 0.6754 0.0839 1 0.0
C11 C+4 0.828 0.599 -0.3712 1 0.0
O20 O-2 0.4767 0.9239 -0.2125 1 0.0
C9 C+4 0.92 0.8199 -0.4086 1 0.0
H45 H-1 0.2773 0.4363 -0.2874 1 0.0
O19 O-2 0.2289 0.8096 -0.1676 1 0.0
S6 S+6 0.7986 0.8405 -0.53985 1 0.0
H19 H-1 0.2239 1.0565 0.2929 1 0.0
H37 H-1 0.4097 0.9159 -0.548 1 0.0
H5 H-1 0.4191 0.7594 0.041 1 0.0
H20 H-1 0.0399 1.1243 0.2751 1 0.0
C1 C+4 0.634 0.5573 0.1208 1 0.0
S2 S+6 0.129 0.7199 0.20102 1 0.0
H30 H-1 1.1357 0.5968 -0.4085 1 0.0
N3 N-3 0.7932 0.8067 0.0103 1 0.0
H23 H-1 0.0527 0.376 0.2173 1 0.0
S3 S+6 0.7994 0.6594 0.04009 1 0.0
S8 S+6 0.3669 0.787 -0.20213 1 0.0
O9 O-2 0.2667 0.7888 0.3334 1 0.0
O17 O-2 0.4794 0.5757 -0.2878 1 0.0
N7 N-3 0.6166 0.8224 -0.584 1 0.0
C7 C+4 0.1178 1.0441 0.2734 1 0.0
H38 H-1 0.4314 0.7574 -0.5326 1 0.0
H32 H-1 0.7138 0.6354 -0.3606 1 0.0
C2 C+4 0.4369 0.674 0.06 1 0.0
H24 H-1 0.1347 0.4573 0.2601 1 0.0
H16 H-1 1.0824 0.85 -0.0358 1 0.0
H21 H-1 0.1533 1.0329 0.2403 1 0.0
H31 H-1 0.8172 0.5016 -0.3763 1 0.0
C10 C+4 1.045 0.597 -0.4335 1 0.0
C4 C+4 0.925 0.682 -0.0896 1 0.0
H14 H-1 0.8287 0.9906 -0.1283 1 0.0
H7 H-1 0.6345 0.887 0.0864 1 0.0
O1 O-2 0.7549 0.538 0.0166 1 0.0
O13 O-2 0.7558 0.9642 -0.5167 1 0.0
H44 H-1 0.459 0.3741 -0.2658 1 0.0
H2 H-1 0.6102 0.4712 0.1056 1 0.0
N2 N-3 0.8826 0.8277 -0.0828 1 0.0
C13 C+4 0.4328 0.8247 -0.5595 1 0.0
C14 C+4 0.632 0.9448 -0.6196 1 0.0
H35 H-1 0.6237 0.6102 -0.5876 1 0.0
H17 H-1 1.0229 0.9904 -0.0627 1 0.0
H15 H-1 0.7001 0.8637 -0.1355 1 0.0
S7 S+6 0.3679 0.7131 -0.2979 1 0.0
H3 H-1 0.547 0.5695 0.1463 1 0.0
C5 C+4 0.823 0.891 -0.1293 1 0.0
O12 O-2 0.5668 0.7507 -0.4441 1 0.0
O3 O-2 0.0208 0.5825 0.2085 1 0.0
C8 C+4 0.1198 0.457 0.2254 1 0.0
H27 H-1 0.9054 0.8759 -0.4382 1 0.0
H46 H-1 0.3811 1.0442 -0.2681 1 0.0
O8 O-2 -0.007 0.6844 0.3127 1 0.0
H1 H-1 0.7541 0.5549 0.1341 1 0.0
H47 H-1 0.4397 1.1293 -0.2235 1 0.0
H48 H-1 0.2573 1.046 -0.2217 1 0.0
H11 H-1 1.0539 0.6693 -0.0907 1 0.0
H29 H-1 1.0117 0.5024 -0.4392 1 0.0
C12 C+4 0.6383 0.6883 -0.6103 1 0.0
H33 H-1 0.9188 0.613 -0.3468 1 0.0
O6 O-2 0.2674 0.7112 0.1672 1 0.0
H12 H-1 0.8721 0.6546 -0.1196 1 0.0
S1 S+6 0.1287 0.7802 0.29903 1 0.0
N4 N-3 0.227 0.7505 0.2505 1 0.0
C15 C+4 0.3801 0.4542 -0.2672 1 0.0
H28 H-1 1.0923 0.6404 -0.4628 1 0.0
